data_4022937
loop_
_publ_author_name
'Miguel A. Sierra'
'M. Rosario Torres'
'Mar\'ia C. de la Torre'
'Elsa \'Alvaro'

_publ_section_title
;
 Synthesis of Terpene and Steroid Dimers and Trimers Having
 Cyclobutadienyl-Co and Aromatic Tethers
;
_journal_name_full 'Journal of Organic Chemistry'
_journal_page_first 4213
_journal_page_last 4219
_journal_paper_doi 10.1021/jo0703698
_journal_volume 72
_journal_year 2007
_chemical_formula_sum 'C29 H41 Co O2'
_chemical_formula_weight 480.55
_chemical_name_systematic
; 
 ? 
;
_space_group_IT_number 19
_symmetry_cell_setting orthorhombic
_symmetry_space_group_name_Hall 'P 2ac 2ab'
_symmetry_space_group_name_H-M 'P 21 21 21'
_atom_sites_solution_hydrogens geom
_atom_sites_solution_primary direct
_atom_sites_solution_secondary difmap
_audit_creation_method SHELXL-97
_cell_angle_alpha 90.00
_cell_angle_beta 90.00
_cell_angle_gamma 90.00
_cell_formula_units_Z 4
_cell_length_a 7.2556(9)
_cell_length_b 10.8856(14)
_cell_length_c 31.743(4)
_cell_measurement_temperature 293(2)
_cell_volume 2507.1(5)
_computing_cell_refinement 'Bruker SMART'
_computing_data_collection 'Bruker SMART'
_computing_data_reduction 'Bruker SHELXTL'
_computing_molecular_graphics 'Bruker SHELXTL'
_computing_publication_material 'Bruker SHELXTL'
_computing_structure_refinement 'SHELXL-97 (Sheldrick, 1997)'
_computing_structure_solution 'SHELXS-97 (Sheldrick, 1990)'
_diffrn_ambient_temperature 293(2)
_diffrn_measured_fraction_theta_full 1.000
_diffrn_measured_fraction_theta_max 1.000
_diffrn_measurement_device_type 'CCD area detector'
_diffrn_measurement_method 'phi and omega scans'
_diffrn_radiation_monochromator graphite
_diffrn_radiation_source 'fine-focus sealed tube'
_diffrn_radiation_type MoK\a
_diffrn_radiation_wavelength 0.71073
_diffrn_reflns_av_R_equivalents 0.1060
_diffrn_reflns_av_sigmaI/netI 0.1620
_diffrn_reflns_limit_h_max 7
_diffrn_reflns_limit_h_min -8
_diffrn_reflns_limit_k_max 9
_diffrn_reflns_limit_k_min -12
_diffrn_reflns_limit_l_max 37
_diffrn_reflns_limit_l_min -30
_diffrn_reflns_number 13255
_diffrn_reflns_theta_full 25.00
_diffrn_reflns_theta_max 25.00
_diffrn_reflns_theta_min 1.28
_exptl_absorpt_coefficient_mu 0.707
_exptl_absorpt_correction_type none
_exptl_crystal_colour yellow
_exptl_crystal_density_diffrn 1.273
_exptl_crystal_density_method 'not measured'
_exptl_crystal_description prismatic
_exptl_crystal_F_000 1032
_exptl_crystal_size_max 0.33
_exptl_crystal_size_mid 0.10
_exptl_crystal_size_min 0.08
_refine_diff_density_max 0.245
_refine_diff_density_min -0.281
_refine_diff_density_rms 0.057
_refine_ls_abs_structure_details 'Flack H D (1983), Acta Cryst. A39, 876-881'
_refine_ls_abs_structure_Flack 0.00
_refine_ls_extinction_coef 0.00139(14)
_refine_ls_extinction_expression Fc^*^=kFc[1+0.001xFc^2^\l^3^/sin(2\q)]^-1/4^
_refine_ls_extinction_method SHELXL
_refine_ls_goodness_of_fit_ref 0.838
_refine_ls_hydrogen_treatment constr
_refine_ls_matrix_type full
_refine_ls_number_parameters 296
_refine_ls_number_reflns 4419
_refine_ls_number_restraints 0
_refine_ls_restrained_S_all 0.838
_refine_ls_R_factor_all 0.1259
_refine_ls_R_factor_gt 0.0502
_refine_ls_shift/su_max 0.061
_refine_ls_shift/su_mean 0.002
_refine_ls_structure_factor_coef Fsqd
_refine_ls_weighting_details 'calc w=1/[\s^2^(Fo^2^)+(0.0156P)^2^+0.0000P] where P=(Fo^2^+2Fc^2^)/3'
_refine_ls_weighting_scheme calc
_refine_ls_wR_factor_gt 0.0759
_refine_ls_wR_factor_ref 0.0908
_reflns_number_gt 2105
_reflns_number_total 4419
_reflns_threshold_expression >2sigma(I)
_cod_data_source_file jo0703698si20070222_021811.cif
_cod_data_source_block ea461b
_cod_depositor_comments
;
The following automatic conversions were performed:
'_symmetry_cell_setting' value 'Orthorhombic' changed to 'orthorhombic'
according to '/home/saulius/struct/CIF-dictionaries/cif_core.dic'
dictionary named 'cif_core.dic' version 2.4.1 from 2010-06-29.

Automatic conversion script
Id: cif_fix_enum 1527 2010-12-29 10:47:43Z saulius 
;
_cod_database_code 4022937

loop_
_symmetry_equiv_pos_as_xyz
'x, y, z'
'-x+1/2, -y, z+1/2'
'-x, y+1/2, -z+1/2'
'x+1/2, -y+1/2, -z'

loop_
_atom_site_label
_atom_site_type_symbol
_atom_site_fract_x
_atom_site_fract_y
_atom_site_fract_z
_atom_site_U_iso_or_equiv
_atom_site_adp_type
_atom_site_occupancy
_atom_site_symmetry_multiplicity
_atom_site_calc_flag
_atom_site_refinement_flags
Co1 Co 0.85830(10) 0.34253(7) 0.07571(2) 0.0452(2) Uani 1 1 d .
O1 O 0.9347(5) 0.6323(4) 0.11254(12) 0.0563(13) Uani 1 1 d .
H1 H 1.0036 0.5760 0.1057 0.084 Uiso 1 1 calc R
O2 O 0.8716(7) 0.4846(4) 0.18529(10) 0.0678(13) Uani 1 1 d .
H2 H 0.8848 0.5261 0.1639 0.102 Uiso 1 1 calc R
C1 C 0.7077(7) 0.4802(5) 0.09746(16) 0.0360(16) Uani 1 1 d .
C2 C 0.7235(6) 0.3796(5) 0.12820(15) 0.0334(15) Uani 1 1 d .
C3 C 0.6189(8) 0.3010(5) 0.10006(15) 0.0445(16) Uani 1 1 d .
H3 H 0.5513 0.2239 0.1038 0.053 Uiso 1 1 calc R
C4 C 0.6055(7) 0.4006(5) 0.07036(17) 0.0408(15) Uani 1 1 d .
H4 H 0.5254 0.4157 0.0460 0.049 Uiso 1 1 calc R
C5 C 0.7545(8) 0.6128(6) 0.09395(17) 0.0407(17) Uani 1 1 d .
C6 C 0.7531(7) 0.6556(6) 0.04675(15) 0.0547(17) Uani 1 1 d .
H6A H 0.7193 0.5884 0.0282 0.066 Uiso 1 1 calc R
H6B H 0.8730 0.6866 0.0385 0.066 Uiso 1 1 calc R
C7 C 0.6092(9) 0.7569(6) 0.04540(17) 0.0632(19) Uani 1 1 d .
H7 H 0.6151 0.8085 0.0201 0.076 Uiso 1 1 calc R
C8 C 0.4202(8) 0.6959(6) 0.05270(17) 0.069(2) Uani 1 1 d .
H8A H 0.4069 0.6223 0.0358 0.083 Uiso 1 1 calc R
H8B H 0.3203 0.7520 0.0462 0.083 Uiso 1 1 calc R
C9 C 0.4248(7) 0.6646(6) 0.10044(16) 0.0579(17) Uani 1 1 d .
H9A H 0.3291 0.7086 0.1156 0.069 Uiso 1 1 calc R
H9B H 0.4092 0.5772 0.1050 0.069 Uiso 1 1 calc R
C10 C 0.6175(8) 0.7073(5) 0.11439(15) 0.0416(15) Uani 1 1 d .
C11 C 0.6457(10) 0.8269(6) 0.08706(17) 0.0630(17) Uani 1 1 d .
C12 C 0.4985(10) 0.9255(6) 0.0952(2) 0.087(2) Uani 1 1 d .
H12A H 0.5261 0.9677 0.1210 0.131 Uiso 1 1 calc R
H12B H 0.3797 0.8872 0.0974 0.131 Uiso 1 1 calc R
H12C H 0.4978 0.9832 0.0724 0.131 Uiso 1 1 calc R
C13 C 0.8342(9) 0.8882(5) 0.08955(19) 0.091(2) Uani 1 1 d .
H13A H 0.8412 0.9528 0.0690 0.137 Uiso 1 1 calc R
H13B H 0.9285 0.8285 0.0840 0.137 Uiso 1 1 calc R
H13C H 0.8516 0.9220 0.1172 0.137 Uiso 1 1 calc R
C14 C 0.6376(9) 0.7259(5) 0.16158(14) 0.0647(19) Uani 1 1 d .
H14A H 0.7604 0.7531 0.1678 0.097 Uiso 1 1 calc R
H14B H 0.6143 0.6497 0.1758 0.097 Uiso 1 1 calc R
H14C H 0.5507 0.7866 0.1709 0.097 Uiso 1 1 calc R
C15 C 1.1413(8) 0.3316(8) 0.0764(2) 0.0749(19) Uani 1 1 d .
H15 H 1.2221 0.3604 0.0991 0.090 Uiso 1 1 calc R
C16 C 1.0614(8) 0.2123(7) 0.0732(2) 0.0667(19) Uani 1 1 d .
H16 H 1.0786 0.1445 0.0932 0.080 Uiso 1 1 calc R
C17 C 0.9569(9) 0.2089(7) 0.0370(2) 0.072(2) Uani 1 1 d .
H17 H 0.8870 0.1379 0.0268 0.086 Uiso 1 1 calc R
C18 C 0.9701(10) 0.3227(9) 0.01681(19) 0.077(2) Uani 1 1 d .
H18 H 0.9099 0.3449 -0.0098 0.092 Uiso 1 1 calc R
C19 C 1.0830(9) 0.4010(7) 0.0414(3) 0.070(2) Uani 1 1 d .
H19 H 1.1163 0.4862 0.0349 0.084 Uiso 1 1 calc R
C5' C 0.7607(8) 0.3789(6) 0.17577(16) 0.0406(16) Uani 1 1 d .
C6' C 0.5717(7) 0.3873(6) 0.19928(15) 0.0544(19) Uani 1 1 d .
H6'1 H 0.5648 0.4609 0.2164 0.065 Uiso 1 1 calc R
H6'2 H 0.4695 0.3868 0.1796 0.065 Uiso 1 1 calc R
C7' C 0.5722(8) 0.2702(6) 0.22693(18) 0.056(2) Uani 1 1 d .
H7' H 0.4804 0.2716 0.2496 0.068 Uiso 1 1 calc R
C8' C 0.5569(8) 0.1577(7) 0.19824(17) 0.0645(19) Uani 1 1 d .
H8'1 H 0.4650 0.1700 0.1764 0.077 Uiso 1 1 calc R
H8'2 H 0.5266 0.0844 0.2142 0.077 Uiso 1 1 calc R
C9' C 0.7527(8) 0.1498(7) 0.17943(17) 0.0627(19) Uani 1 1 d .
H9'1 H 0.8137 0.0750 0.1884 0.075 Uiso 1 1 calc R
H9'2 H 0.7481 0.1515 0.1489 0.075 Uiso 1 1 calc R
C10' C 0.8537(8) 0.2631(5) 0.19646(16) 0.0440(15) Uani 1 1 d .
C11' C 0.7720(8) 0.2659(7) 0.24285(18) 0.0544(19) Uani 1 1 d .
C12' C 0.8180(8) 0.1495(6) 0.26884(17) 0.082(2) Uani 1 1 d .
H12D H 0.9454 0.1515 0.2770 0.122 Uiso 1 1 calc R
H12E H 0.7953 0.0777 0.2521 0.122 Uiso 1 1 calc R
H12F H 0.7419 0.1471 0.2936 0.122 Uiso 1 1 calc R
C13' C 0.8320(9) 0.3776(6) 0.26942(16) 0.079(2) Uani 1 1 d .
H13D H 0.7781 0.3721 0.2970 0.119 Uiso 1 1 calc R
H13E H 0.7914 0.4518 0.2560 0.119 Uiso 1 1 calc R
H13F H 0.9639 0.3785 0.2718 0.119 Uiso 1 1 calc R
C14' C 1.0590(6) 0.2550(6) 0.19222(16) 0.076(2) Uani 1 1 d .
H14D H 1.1044 0.1892 0.2095 0.113 Uiso 1 1 calc R
H14E H 1.1136 0.3310 0.2011 0.113 Uiso 1 1 calc R
H14F H 1.0906 0.2397 0.1633 0.113 Uiso 1 1 calc R

loop_
_atom_site_aniso_label
_atom_site_aniso_U_11
_atom_site_aniso_U_22
_atom_site_aniso_U_33
_atom_site_aniso_U_23
_atom_site_aniso_U_13
_atom_site_aniso_U_12
Co1 0.0420(4) 0.0496(5) 0.0440(4) -0.0069(5) 0.0078(4) -0.0043(5)
O1 0.042(2) 0.059(4) 0.068(3) 0.003(3) -0.003(2) -0.010(2)
O2 0.093(3) 0.056(3) 0.055(3) 0.010(2) -0.022(3) -0.020(3)
C1 0.043(4) 0.031(4) 0.035(3) -0.006(3) -0.004(3) -0.004(3)
C2 0.029(3) 0.043(5) 0.029(3) -0.002(3) -0.002(2) 0.001(3)
C3 0.044(4) 0.045(4) 0.045(3) -0.002(3) 0.008(3) -0.019(3)
C4 0.031(4) 0.046(4) 0.046(4) 0.003(3) -0.003(3) -0.004(3)
C5 0.037(3) 0.045(5) 0.040(4) -0.001(3) 0.000(3) -0.007(3)
C6 0.064(4) 0.063(5) 0.038(4) 0.009(4) 0.009(3) -0.010(5)
C7 0.092(6) 0.059(5) 0.038(4) 0.015(3) 0.001(4) 0.001(5)
C8 0.076(6) 0.069(6) 0.063(5) 0.001(4) -0.023(4) 0.006(4)
C9 0.057(4) 0.048(4) 0.068(4) 0.001(4) -0.008(3) 0.002(4)
C10 0.050(4) 0.035(4) 0.040(3) 0.001(3) 0.008(3) -0.002(3)
C11 0.097(5) 0.040(4) 0.052(4) 0.009(3) -0.002(4) -0.006(5)
C12 0.132(7) 0.037(5) 0.092(6) 0.014(4) -0.005(5) 0.020(5)
C13 0.118(6) 0.046(5) 0.110(6) 0.017(4) 0.008(6) -0.036(5)
C14 0.092(5) 0.055(5) 0.046(4) -0.004(3) 0.005(4) 0.018(5)
C15 0.038(3) 0.104(6) 0.083(5) -0.021(7) 0.017(5) 0.002(6)
C16 0.053(4) 0.063(6) 0.084(5) 0.002(5) 0.023(5) 0.011(4)
C17 0.071(5) 0.083(7) 0.061(5) -0.028(5) 0.017(4) -0.007(5)
C18 0.087(6) 0.096(7) 0.048(4) 0.012(5) 0.026(4) 0.014(6)
C19 0.062(5) 0.061(6) 0.088(6) -0.002(5) 0.039(4) -0.010(4)
C5' 0.040(3) 0.041(5) 0.040(4) 0.002(3) -0.003(3) 0.001(3)
C6' 0.055(4) 0.076(5) 0.032(3) 0.003(3) 0.004(3) 0.017(4)
C7' 0.048(4) 0.071(6) 0.050(4) 0.020(4) 0.011(3) 0.015(4)
C8' 0.057(4) 0.064(5) 0.073(4) 0.015(5) -0.004(3) -0.013(5)
C9' 0.064(4) 0.055(5) 0.069(4) 0.012(4) 0.000(4) 0.004(5)
C10' 0.031(3) 0.050(4) 0.051(4) 0.008(3) 0.001(3) 0.001(4)
C11' 0.059(4) 0.063(5) 0.042(4) 0.011(4) 0.001(3) 0.009(4)
C12' 0.087(6) 0.088(6) 0.070(4) 0.036(5) -0.005(4) 0.029(5)
C13' 0.098(5) 0.094(7) 0.046(4) -0.003(4) -0.007(4) 0.008(6)
C14' 0.035(4) 0.110(7) 0.082(5) 0.021(4) -0.001(3) 0.010(4)

loop_
_atom_type_symbol
_atom_type_description
_atom_type_scat_dispersion_real
_atom_type_scat_dispersion_imag
_atom_type_scat_source
C C 0.0033 0.0016 'International Tables Vol C Tables 4.2.6.8 and 6.1.1.4'
H H 0.0000 0.0000 'International Tables Vol C Tables 4.2.6.8 and 6.1.1.4'
O O 0.0106 0.0060 'International Tables Vol C Tables 4.2.6.8 and 6.1.1.4'
Co Co 0.3494 0.9721 'International Tables Vol C Tables 4.2.6.8 and 6.1.1.4'

loop_
_geom_angle_atom_site_label_1
_geom_angle_atom_site_label_2
_geom_angle_atom_site_label_3
_geom_angle
C2 Co1 C1 43.71(19)
C2 Co1 C4 62.6(2)
C1 Co1 C4 42.65(19)
C2 Co1 C3 43.33(17)
C1 Co1 C3 63.0(2)
C4 Co1 C3 43.33(19)
C2 Co1 C15 119.8(2)
C1 Co1 C15 126.2(3)
C4 Co1 C15 163.7(3)
C3 Co1 C15 150.4(3)
C2 Co1 C18 171.0(3)
C1 Co1 C18 128.1(3)
C4 Co1 C18 109.1(3)
C3 Co1 C18 133.5(3)
C15 Co1 C18 67.0(3)
C2 Co1 C17 146.1(3)
C1 Co1 C17 161.2(3)
C4 Co1 C17 120.7(3)
C3 Co1 C17 112.7(2)
C15 Co1 C17 67.3(3)
C18 Co1 C17 40.0(2)
C2 Co1 C16 122.1(2)
C1 Co1 C16 159.3(3)
C4 Co1 C16 154.1(3)
C3 Co1 C16 119.7(3)
C15 Co1 C16 40.7(2)
C18 Co1 C16 66.9(3)
C17 Co1 C16 39.5(2)
C2 Co1 C19 140.8(3)
C1 Co1 C19 112.8(3)
C4 Co1 C19 126.7(3)
C3 Co1 C19 169.5(3)
C15 Co1 C19 40.0(2)
C18 Co1 C19 40.3(2)
C17 Co1 C19 67.9(3)
C16 Co1 C19 67.9(3)
C5 O1 H1 109.5
C5' O2 H2 109.5
C4 C1 C2 89.3(4)
C4 C1 C5 131.4(5)
C2 C1 C5 139.0(5)
C4 C1 Co1 67.5(3)
C2 C1 Co1 68.0(3)
C5 C1 Co1 125.7(4)
C1 C2 C3 89.4(4)
C1 C2 C5' 132.1(5)
C3 C2 C5' 134.1(5)
C1 C2 Co1 68.3(3)
C3 C2 Co1 67.6(3)
C5' C2 Co1 138.0(4)
C2 C3 C4 89.7(4)
C2 C3 Co1 69.1(3)
C4 C3 Co1 68.1(3)
C2 C3 H3 133.7
C4 C3 H3 133.7
Co1 C3 H3 133.7
C1 C4 C3 91.5(4)
C1 C4 Co1 69.9(3)
C3 C4 Co1 68.6(3)
C1 C4 H4 132.9
C3 C4 H4 132.9
Co1 C4 H4 132.9
O1 C5 C1 108.5(5)
O1 C5 C10 107.9(5)
C1 C5 C10 117.4(5)
O1 C5 C6 110.5(5)
C1 C5 C6 111.0(5)
C10 C5 C6 101.3(5)
C5 C6 C7 104.3(5)
C5 C6 H6A 110.9
C7 C6 H6A 110.9
C5 C6 H6B 110.9
C7 C6 H6B 110.9
H6A C6 H6B 108.9
C8 C7 C11 103.6(5)
C8 C7 C6 107.2(5)
C11 C7 C6 102.4(5)
C8 C7 H7 114.1
C11 C7 H7 114.1
C6 C7 H7 114.1
C7 C8 C9 102.8(5)
C7 C8 H8A 111.2
C9 C8 H8A 111.2
C7 C8 H8B 111.2
C9 C8 H8B 111.2
H8A C8 H8B 109.1
C10 C9 C8 103.5(5)
C10 C9 H9A 111.1
C8 C9 H9A 111.1
C10 C9 H9B 111.1
C8 C9 H9B 111.1
H9A C9 H9B 109.0
C9 C10 C14 114.3(5)
C9 C10 C5 105.0(4)
C14 C10 C5 115.7(5)
C9 C10 C11 102.1(5)
C14 C10 C11 114.9(5)
C5 C10 C11 103.3(4)
C12 C11 C7 111.6(6)
C12 C11 C13 108.0(6)
C7 C11 C13 114.4(5)
C12 C11 C10 113.2(5)
C7 C11 C10 92.4(4)
C13 C11 C10 116.7(6)
C11 C12 H12A 109.5
C11 C12 H12B 109.5
H12A C12 H12B 109.5
C11 C12 H12C 109.5
H12A C12 H12C 109.5
H12B C12 H12C 109.5
C11 C13 H13A 109.5
C11 C13 H13B 109.5
H13A C13 H13B 109.5
C11 C13 H13C 109.5
H13A C13 H13C 109.5
H13B C13 H13C 109.5
C10 C14 H14A 109.5
C10 C14 H14B 109.5
H14A C14 H14B 109.5
C10 C14 H14C 109.5
H14A C14 H14C 109.5
H14B C14 H14C 109.5
C19 C15 C16 108.1(7)
C19 C15 Co1 70.2(4)
C16 C15 Co1 69.3(3)
C19 C15 H15 126.0
C16 C15 H15 126.0
Co1 C15 H15 126.0
C15 C16 C17 107.9(7)
C15 C16 Co1 70.1(4)
C17 C16 Co1 69.8(4)
C15 C16 H16 126.0
C17 C16 H16 126.0
Co1 C16 H16 126.0
C16 C17 C18 108.7(7)
C16 C17 Co1 70.7(4)
C18 C17 Co1 70.6(4)
C16 C17 H17 125.6
C18 C17 H17 125.6
Co1 C17 H17 125.6
C19 C18 C17 108.7(7)
C19 C18 Co1 70.3(3)
C17 C18 Co1 69.4(4)
C19 C18 H18 125.6
C17 C18 H18 125.6
Co1 C18 H18 125.6
C15 C19 C18 106.6(7)
C15 C19 Co1 69.8(4)
C18 C19 Co1 69.4(3)
C15 C19 H19 126.7
C18 C19 H19 126.7
Co1 C19 H19 126.7
O2 C5' C2 107.6(4)
O2 C5' C10' 108.3(4)
C2 C5' C10' 119.4(5)
O2 C5' C6' 110.1(5)
C2 C5' C6' 108.4(4)
C10' C5' C6' 102.9(5)
C7' C6' C5' 102.7(5)
C7' C6' H6'1 111.2
C5' C6' H6'1 111.2
C7' C6' H6'2 111.2
C5' C6' H6'2 111.2
H6'1 C6' H6'2 109.1
C8' C7' C6' 108.8(5)
C8' C7' C11' 103.9(5)
C6' C7' C11' 102.3(5)
C8' C7' H7' 113.6
C6' C7' H7' 113.6
C11' C7' H7' 113.6
C7' C8' C9' 102.0(5)
C7' C8' H8'1 111.4
C9' C8' H8'1 111.4
C7' C8' H8'2 111.4
C9' C8' H8'2 111.4
H8'1 C8' H8'2 109.2
C10' C9' C8' 105.0(5)
C10' C9' H9'1 110.7
C8' C9' H9'1 110.7
C10' C9' H9'2 110.7
C8' C9' H9'2 110.7
H9'1 C9' H9'2 108.8
C9' C10' C14' 113.4(5)
C9' C10' C5' 107.0(4)
C14' C10' C5' 115.8(5)
C9' C10' C11' 99.4(5)
C14' C10' C11' 117.1(5)
C5' C10' C11' 102.2(5)
C13' C11' C12' 107.0(5)
C13' C11' C7' 115.0(6)
C12' C11' C7' 113.8(6)
C13' C11' C10' 114.6(5)
C12' C11' C10' 113.5(5)
C7' C11' C10' 92.7(4)
C11' C12' H12D 109.5
C11' C12' H12E 109.5
H12D C12' H12E 109.5
C11' C12' H12F 109.5
H12D C12' H12F 109.5
H12E C12' H12F 109.5
C11' C13' H13D 109.5
C11' C13' H13E 109.5
H13D C13' H13E 109.5
C11' C13' H13F 109.5
H13D C13' H13F 109.5
H13E C13' H13F 109.5
C10' C14' H14D 109.5
C10' C14' H14E 109.5
H14D C14' H14E 109.5
C10' C14' H14F 109.5
H14D C14' H14F 109.5
H14E C14' H14F 109.5

loop_
_geom_bond_atom_site_label_1
_geom_bond_atom_site_label_2
_geom_bond_distance
Co1 C2 1.974(5)
Co1 C1 1.979(5)
Co1 C4 1.948(5)
Co1 C3 1.954(5)
Co1 C15 2.057(6)
Co1 C18 2.049(6)
Co1 C17 2.034(6)
Co1 C16 2.046(6)
Co1 C19 2.062(6)
O1 C5 1.450(5)
O1 H1 0.8200
O2 C5' 1.437(6)
O2 H2 0.8200
C1 C4 1.428(6)
C1 C2 1.472(7)
C1 C5 1.487(7)
C2 C3 1.450(6)
C2 C5' 1.534(6)
C3 C4 1.440(7)
C3 H3 0.9800
C4 H4 0.9800
C5 C10 1.571(7)
C5 C6 1.569(7)
C6 C7 1.519(7)
C6 H6A 0.9700
C6 H6B 0.9700
C7 C8 1.541(7)
C7 C11 1.549(7)
C7 H7 0.9800
C8 C9 1.554(6)
C8 H8A 0.9700
C8 H8B 0.9700
C9 C10 1.538(7)
C9 H9A 0.9700
C9 H9B 0.9700
C10 C14 1.519(6)
C10 C11 1.577(7)
C11 C12 1.537(8)
C11 C13 1.524(7)
C12 H12A 0.9600
C12 H12B 0.9600
C12 H12C 0.9600
C13 H13A 0.9600
C13 H13B 0.9600
C13 H13C 0.9600
C14 H14A 0.9600
C14 H14B 0.9600
C14 H14C 0.9600
C15 C19 1.410(8)
C15 C16 1.425(8)
C15 H15 0.9800
C16 C17 1.378(8)
C16 H16 0.9800
C17 C18 1.398(9)
C17 H17 0.9800
C18 C19 1.416(8)
C18 H18 0.9800
C19 H19 0.9800
C5' C10' 1.574(7)
C5' C6' 1.564(6)
C6' C7' 1.548(7)
C6' H6'1 0.9700
C6' H6'2 0.9700
C7' C8' 1.529(8)
C7' C11' 1.536(7)
C7' H7' 0.9800
C8' C9' 1.543(6)
C8' H8'1 0.9700
C8' H8'2 0.9700
C9' C10' 1.533(8)
C9' H9'1 0.9700
C9' H9'2 0.9700
C10' C14' 1.498(7)
C10' C11' 1.588(7)
C11' C13' 1.543(8)
C11' C12' 1.549(7)
C12' H12D 0.9600
C12' H12E 0.9600
C12' H12F 0.9600
C13' H13D 0.9600
C13' H13E 0.9600
C13' H13F 0.9600
C14' H14D 0.9600
C14' H14E 0.9600
C14' H14F 0.9600

loop_
_geom_torsion_atom_site_label_1
_geom_torsion_atom_site_label_2
_geom_torsion_atom_site_label_3
_geom_torsion_atom_site_label_4
_geom_torsion
C2 Co1 C1 C4 -98.9(4)
C3 Co1 C1 C4 -49.3(3)
C15 Co1 C1 C4 163.9(4)
C18 Co1 C1 C4 76.3(5)
C17 Co1 C1 C4 32.1(10)
C16 Co1 C1 C4 -152.3(6)
C19 Co1 C1 C4 120.1(4)
C4 Co1 C1 C2 98.9(4)
C3 Co1 C1 C2 49.6(3)
C15 Co1 C1 C2 -97.2(4)
C18 Co1 C1 C2 175.2(4)
C17 Co1 C1 C2 130.9(8)
C16 Co1 C1 C2 -53.4(8)
C19 Co1 C1 C2 -141.0(4)
C2 Co1 C1 C5 135.4(6)
C4 Co1 C1 C5 -125.8(6)
C3 Co1 C1 C5 -175.1(6)
C15 Co1 C1 C5 38.2(6)
C18 Co1 C1 C5 -49.5(6)
C17 Co1 C1 C5 -93.7(9)
C16 Co1 C1 C5 81.9(9)
C19 Co1 C1 C5 -5.7(6)
C4 C1 C2 C3 -0.1(4)
C5 C1 C2 C3 174.4(7)
Co1 C1 C2 C3 -66.0(3)
C4 C1 C2 C5' -158.2(5)
C5 C1 C2 C5' 16.4(10)
Co1 C1 C2 C5' 135.9(5)
C4 C1 C2 Co1 65.9(3)
C5 C1 C2 Co1 -119.5(7)
C4 Co1 C2 C1 -48.9(3)
C3 Co1 C2 C1 -98.7(4)
C15 Co1 C2 C1 112.7(4)
C18 Co1 C2 C1 -25(2)
C17 Co1 C2 C1 -154.0(4)
C16 Co1 C2 C1 160.5(3)
C19 Co1 C2 C1 66.6(5)
C1 Co1 C2 C3 98.7(4)
C4 Co1 C2 C3 49.8(3)
C15 Co1 C2 C3 -148.5(4)
C18 Co1 C2 C3 74(2)
C17 Co1 C2 C3 -55.3(5)
C16 Co1 C2 C3 -100.8(4)
C19 Co1 C2 C3 165.4(5)
C1 Co1 C2 C5' -129.5(7)
C4 Co1 C2 C5' -178.4(7)
C3 Co1 C2 C5' 131.8(8)
C15 Co1 C2 C5' -16.8(7)
C18 Co1 C2 C5' -154.6(19)
C17 Co1 C2 C5' 76.5(8)
C16 Co1 C2 C5' 31.0(7)
C19 Co1 C2 C5' -62.9(8)
C1 C2 C3 C4 0.1(4)
C5' C2 C3 C4 157.4(6)
Co1 C2 C3 C4 -66.6(3)
C1 C2 C3 Co1 66.7(3)
C5' C2 C3 Co1 -136.0(6)
C1 Co1 C3 C2 -50.0(3)
C4 Co1 C3 C2 -98.5(4)
C15 Co1 C3 C2 66.5(6)
C18 Co1 C3 C2 -168.1(4)
C17 Co1 C3 C2 150.2(4)
C16 Co1 C3 C2 106.6(4)
C19 Co1 C3 C2 -118.7(14)
C2 Co1 C3 C4 98.5(4)
C1 Co1 C3 C4 48.5(3)
C15 Co1 C3 C4 165.0(5)
C18 Co1 C3 C4 -69.6(5)
C17 Co1 C3 C4 -111.3(4)
C16 Co1 C3 C4 -154.9(4)
C19 Co1 C3 C4 -20.2(16)
C2 C1 C4 C3 0.1(4)
C5 C1 C4 C3 -175.1(6)
Co1 C1 C4 C3 66.5(3)
C2 C1 C4 Co1 -66.3(3)
C5 C1 C4 Co1 118.4(6)
C2 C3 C4 C1 -0.1(4)
Co1 C3 C4 C1 -67.6(3)
C2 C3 C4 Co1 67.5(3)
C2 Co1 C4 C1 50.2(3)
C3 Co1 C4 C1 100.1(4)
C15 Co1 C4 C1 -52.8(10)
C18 Co1 C4 C1 -126.0(4)
C17 Co1 C4 C1 -168.5(4)
C16 Co1 C4 C1 157.9(5)
C19 Co1 C4 C1 -84.4(4)
C2 Co1 C4 C3 -49.8(3)
C1 Co1 C4 C3 -100.1(4)
C15 Co1 C4 C3 -152.9(8)
C18 Co1 C4 C3 134.0(4)
C17 Co1 C4 C3 91.4(4)
C16 Co1 C4 C3 57.8(6)
C19 Co1 C4 C3 175.5(4)
C4 C1 C5 O1 -146.4(5)
C2 C1 C5 O1 40.9(9)
Co1 C1 C5 O1 -56.1(6)
C4 C1 C5 C10 91.1(7)
C2 C1 C5 C10 -81.7(8)
Co1 C1 C5 C10 -178.6(4)
C4 C1 C5 C6 -24.7(8)
C2 C1 C5 C6 162.5(6)
Co1 C1 C5 C6 65.6(6)
O1 C5 C6 C7 -118.9(5)
C1 C5 C6 C7 120.6(6)
C10 C5 C6 C7 -4.8(6)
C5 C6 C7 C8 -68.5(6)
C5 C6 C7 C11 40.2(6)
C11 C7 C8 C9 -34.5(6)
C6 C7 C8 C9 73.4(6)
C7 C8 C9 C10 -1.8(6)
C8 C9 C10 C14 161.2(5)
C8 C9 C10 C5 -71.0(6)
C8 C9 C10 C11 36.6(6)
O1 C5 C10 C9 -168.6(5)
C1 C5 C10 C9 -45.8(6)
C6 C5 C10 C9 75.2(5)
O1 C5 C10 C14 -41.7(6)
C1 C5 C10 C14 81.2(7)
C6 C5 C10 C14 -157.8(5)
O1 C5 C10 C11 84.7(6)
C1 C5 C10 C11 -152.4(5)
C6 C5 C10 C11 -31.4(6)
C8 C7 C11 C12 -61.6(6)
C6 C7 C11 C12 -172.9(5)
C8 C7 C11 C13 175.4(5)
C6 C7 C11 C13 64.0(6)
C8 C7 C11 C10 54.5(6)
C6 C7 C11 C10 -56.8(6)
C9 C10 C11 C12 59.7(6)
C14 C10 C11 C12 -64.6(8)
C5 C10 C11 C12 168.4(5)
C9 C10 C11 C7 -55.1(5)
C14 C10 C11 C7 -179.4(6)
C5 C10 C11 C7 53.7(6)
C9 C10 C11 C13 -174.1(5)
C14 C10 C11 C13 61.6(8)
C5 C10 C11 C13 -65.3(6)
C2 Co1 C15 C19 -135.0(4)
C1 Co1 C15 C19 -82.8(5)
C4 Co1 C15 C19 -40.8(11)
C3 Co1 C15 C19 178.5(5)
C18 Co1 C15 C19 38.5(4)
C17 Co1 C15 C19 82.1(4)
C16 Co1 C15 C19 119.2(6)
C2 Co1 C15 C16 105.8(5)
C1 Co1 C15 C16 158.0(4)
C4 Co1 C15 C16 -160.0(7)
C3 Co1 C15 C16 59.3(7)
C18 Co1 C15 C16 -80.7(5)
C17 Co1 C15 C16 -37.1(4)
C19 Co1 C15 C16 -119.2(6)
C19 C15 C16 C17 0.1(7)
Co1 C15 C16 C17 59.8(4)
C19 C15 C16 Co1 -59.7(4)
C2 Co1 C16 C15 -99.9(5)
C1 Co1 C16 C15 -58.9(9)
C4 Co1 C16 C15 167.3(5)
C3 Co1 C16 C15 -150.7(4)
C18 Co1 C16 C15 81.1(5)
C17 Co1 C16 C15 118.8(6)
C19 Co1 C16 C15 37.3(4)
C2 Co1 C16 C17 141.3(4)
C1 Co1 C16 C17 -177.8(6)
C4 Co1 C16 C17 48.5(8)
C3 Co1 C16 C17 90.4(5)
C15 Co1 C16 C17 -118.8(6)
C18 Co1 C16 C17 -37.8(4)
C19 Co1 C16 C17 -81.6(4)
C15 C16 C17 C18 0.7(7)
Co1 C16 C17 C18 60.6(5)
C15 C16 C17 Co1 -59.9(4)
C2 Co1 C17 C16 -71.9(6)
C1 Co1 C17 C16 177.6(7)
C4 Co1 C17 C16 -157.7(4)
C3 Co1 C17 C16 -109.6(4)
C15 Co1 C17 C16 38.2(4)
C18 Co1 C17 C16 118.9(6)
C19 Co1 C17 C16 81.7(4)
C2 Co1 C17 C18 169.1(4)
C1 Co1 C17 C18 58.7(10)
C4 Co1 C17 C18 83.4(5)
C3 Co1 C17 C18 131.4(5)
C15 Co1 C17 C18 -80.7(5)
C16 Co1 C17 C18 -118.9(6)
C19 Co1 C17 C18 -37.3(4)
C16 C17 C18 C19 -1.2(8)
Co1 C17 C18 C19 59.5(5)
C16 C17 C18 Co1 -60.7(4)
C2 Co1 C18 C19 102.5(19)
C1 Co1 C18 C19 80.6(5)
C4 Co1 C18 C19 124.8(4)
C3 Co1 C18 C19 167.7(4)
C15 Co1 C18 C19 -38.3(4)
C17 Co1 C18 C19 -119.9(7)
C16 Co1 C18 C19 -82.7(4)
C2 Co1 C18 C17 -137.6(18)
C1 Co1 C18 C17 -159.5(4)
C4 Co1 C18 C17 -115.3(5)
C3 Co1 C18 C17 -72.4(5)
C15 Co1 C18 C17 81.6(5)
C16 Co1 C18 C17 37.2(4)
C19 Co1 C18 C17 119.9(7)
C16 C15 C19 C18 -0.8(7)
Co1 C15 C19 C18 -59.9(4)
C16 C15 C19 Co1 59.1(4)
C17 C18 C19 C15 1.2(7)
Co1 C18 C19 C15 60.2(4)
C17 C18 C19 Co1 -58.9(5)
C2 Co1 C19 C15 76.3(6)
C1 Co1 C19 C15 119.8(4)
C4 Co1 C19 C15 166.8(4)
C3 Co1 C19 C15 -176.0(12)
C18 Co1 C19 C15 -117.6(6)
C17 Co1 C19 C15 -80.6(4)
C16 Co1 C19 C15 -37.8(4)
C2 Co1 C19 C18 -166.1(4)
C1 Co1 C19 C18 -122.6(5)
C4 Co1 C19 C18 -75.6(5)
C3 Co1 C19 C18 -58.4(16)
C15 Co1 C19 C18 117.6(6)
C17 Co1 C19 C18 37.0(4)
C16 Co1 C19 C18 79.8(4)
C1 C2 C5' O2 -29.5(7)
C3 C2 C5' O2 -178.2(5)
Co1 C2 C5' O2 75.4(7)
C1 C2 C5' C10' -153.3(5)
C3 C2 C5' C10' 58.0(8)
Co1 C2 C5' C10' -48.3(8)
C1 C2 C5' C6' 89.5(7)
C3 C2 C5' C6' -59.2(8)
Co1 C2 C5' C6' -165.6(5)
O2 C5' C6' C7' -120.4(5)
C2 C5' C6' C7' 122.2(5)
C10' C5' C6' C7' -5.2(6)
C5' C6' C7' C8' -68.5(5)
C5' C6' C7' C11' 41.0(6)
C6' C7' C8' C9' 75.1(6)
C11' C7' C8' C9' -33.3(6)
C7' C8' C9' C10' -4.3(6)
C8' C9' C10' C14' 163.6(5)
C8' C9' C10' C5' -67.5(6)
C8' C9' C10' C11' 38.5(6)
O2 C5' C10' C9' -170.2(4)
C2 C5' C10' C9' -46.8(6)
C6' C5' C10' C9' 73.2(5)
O2 C5' C10' C14' -42.7(6)
C2 C5' C10' C14' 80.7(6)
C6' C5' C10' C14' -159.3(5)
O2 C5' C10' C11' 85.8(5)
C2 C5' C10' C11' -150.8(5)
C6' C5' C10' C11' -30.8(6)
C8' C7' C11' C13' 174.2(5)
C6' C7' C11' C13' 61.0(6)
C8' C7' C11' C12' -61.9(6)
C6' C7' C11' C12' -175.0(5)
C8' C7' C11' C10' 55.3(6)
C6' C7' C11' C10' -57.9(5)
C9' C10' C11' C13' -175.2(5)
C14' C10' C11' C13' 62.4(7)
C5' C10' C11' C13' -65.4(6)
C9' C10' C11' C12' 61.5(6)
C14' C10' C11' C12' -61.0(7)
C5' C10' C11' C12' 171.3(5)
C9' C10' C11' C7' -56.0(5)
C14' C10' C11' C7' -178.5(6)
C5' C10' C11' C7' 53.8(6)
